data_7222700
loop_
_publ_author_name
'Wickleder, M.S.'

_publ_section_title
;
 Nd Cl Se O3 annd Er Cl Se O3: first chloride-selenites of the rare earth
 elements
;
_journal_name_full
;
Zeitschrift fuer Naturforschung, Teil B. Anorganische Chemie, Organische 
Chemie (42,1987-)
;
_journal_page_first 1414
_journal_page_last 1418
_journal_volume 57
_journal_year 2002
_chemical_formula_sum 'Cl Nd O3 Se'
_chemical_name_systematic 'Nd Cl (Se O3)'
_space_group_IT_number 62
_symmetry_space_group_name_Hall '-P 2ac 2n'
_symmetry_space_group_name_H-M 'P n m a'
_cell_angle_alpha 90
_cell_angle_beta 90
_cell_angle_gamma 90
_cell_formula_units_Z 8
_cell_length_a 11.153
_cell_length_b 5.3519
_cell_length_c 13.568
_cell_volume 809.870
_citation_journal_id_ASTM ZNBSEN
_cod_data_source_file Wickleder_ZNBSEN_2002_808.cif
_cod_data_source_block Cl1Nd1O3Se1
_cod_original_cell_volume 809.8704
_cod_original_formula_sum 'Cl1 Nd1 O3 Se1'
_cod_database_code 7222700

loop_
_symmetry_equiv_pos_as_xyz
x,y,z
-x+1/2,-y,z+1/2
x+1/2,-y+1/2,-z+1/2
-x,y+1/2,-z
-x,-y,-z
x-1/2,y,-z-1/2
-x-1/2,y-1/2,z-1/2
x,-y-1/2,z

loop_
_atom_site_label
_atom_site_type_symbol
_atom_site_fract_x
_atom_site_fract_y
_atom_site_fract_z
_atom_site_occupancy
_atom_site_U_iso_or_equiv
O1 O-2 0.2581 0.9946 0.109 1 0.0
Se2 Se+4 0.65344 0.25 0.68323 1 0.0
O3 O-2 0.4421 0.9966 0.2923 1 0.0
Nd2 Nd+3 0.42911 0.25 0.14447 1 0.0
O4 O-2 0.6574 0.25 0.5607 1 0.0
Cl1 Cl-1 0.4774 0.25 0.93026 1 0.0
O2 O-2 0.9143 0.25 0.9739 1 0.0
Cl2 Cl-1 0.66917 0.25 0.20248 1 0.0
Se1 Se+4 0.75915 0.25 0.971 1 0.0
Nd1 Nd+3 0.57067 0.25 0.40022 1 0.0
